data_1561338
loop_
_publ_author_name
'Padalwar, Nitin Balkrushna'
'Vidyasagar, Kanamaluru'

_publ_section_title
;
 Synthetic and structural investigations of mercurous and mercuric
 organophosphonates and phenylarsonates
;
_journal_name_full 'Journal of Solid State Chemistry'
_journal_page_first 83
_journal_page_last 94
_journal_paper_doi 10.1016/j.jssc.2016.08.012
_journal_volume 243
_journal_year 2016
_chemical_formula_moiety 'C6 H7 Hg2 O4 P'
_chemical_formula_sum 'C6 H7 Hg2 O4 P'
_chemical_formula_weight 575.27
_space_group_IT_number 4
_space_group_name_Hall 'P 2yb'
_space_group_name_H-M_alt 'P 1 21 1'
_symmetry_cell_setting monoclinic
_symmetry_space_group_name_Hall 'P 2yb'
_symmetry_space_group_name_H-M 'P 1 21 1'
_atom_sites_solution_primary direct
_atom_sites_solution_secondary difmap
_audit_creation_method SHELXL-97
_cell_angle_alpha 90.00
_cell_angle_beta 97.398(8)
_cell_angle_gamma 90.00
_cell_formula_units_Z 2
_cell_length_a 4.9842(7)
_cell_length_b 5.7158(9)
_cell_length_c 17.259(3)
_cell_measurement_reflns_used 3111
_cell_measurement_temperature 293(2)
_cell_measurement_theta_max 28.39
_cell_measurement_theta_min 3.57
_cell_volume 487.59(13)
_computing_cell_refinement APEXII,Bruker,2004
_computing_data_collection APEXII,Bruker,2004
_computing_data_reduction SAINT,Bruker,2004
_computing_molecular_graphics 'ORTEP-3 (Farrugia, 1997)'
_computing_publication_material 'SHELXL-97 (Sheldrick, 1997)'
_computing_structure_refinement 'SHELXL-97 (Sheldrick, 1997)'
_computing_structure_solution 'SHELXS-97 (Sheldrick, 1997)'
_diffrn_ambient_temperature 293(2)
_diffrn_measured_fraction_theta_full 0.952
_diffrn_measured_fraction_theta_max 0.952
_diffrn_measurement_device_type 'Bruker ApexII ccd area detector'
_diffrn_measurement_method 'phi and omega scans'
_diffrn_radiation_monochromator graphite
_diffrn_radiation_source 'fine-focus sealed tube'
_diffrn_radiation_type MoK\a
_diffrn_radiation_wavelength 0.71073
_diffrn_reflns_av_R_equivalents 0.0440
_diffrn_reflns_av_sigmaI/netI 0.0840
_diffrn_reflns_limit_h_max 5
_diffrn_reflns_limit_h_min -6
_diffrn_reflns_limit_k_max 7
_diffrn_reflns_limit_k_min -7
_diffrn_reflns_limit_l_max 16
_diffrn_reflns_limit_l_min -23
_diffrn_reflns_number 3111
_diffrn_reflns_theta_full 28.39
_diffrn_reflns_theta_max 28.39
_diffrn_reflns_theta_min 3.57
_exptl_absorpt_coefficient_mu 31.589
_exptl_absorpt_correction_T_max 0.3011
_exptl_absorpt_correction_T_min 0.0379
_exptl_absorpt_correction_type multi-scan
_exptl_absorpt_process_details SADABS(Bruker,2004)
_exptl_crystal_colour colorless
_exptl_crystal_density_diffrn 3.918
_exptl_crystal_density_method 'not measured'
_exptl_crystal_description platelet
_exptl_crystal_F_000 500
_exptl_crystal_size_max 0.30
_exptl_crystal_size_mid 0.25
_exptl_crystal_size_min 0.05
_refine_diff_density_max 5.571
_refine_diff_density_min -5.945
_refine_diff_density_rms 0.736
_refine_ls_abs_structure_details 'Flack H D (1983), Acta Cryst. A39, 876-881'
_refine_ls_abs_structure_Flack 0.00
_refine_ls_extinction_coef 0.0080(15)
_refine_ls_extinction_expression Fc^*^=kFc[1+0.001xFc^2^\l^3^/sin(2\q)]^-1/4^
_refine_ls_extinction_method SHELXL
_refine_ls_goodness_of_fit_ref 1.077
_refine_ls_matrix_type full
_refine_ls_number_parameters 91
_refine_ls_number_reflns 2058
_refine_ls_number_restraints 1
_refine_ls_restrained_S_all 1.077
_refine_ls_R_factor_all 0.0896
_refine_ls_R_factor_gt 0.0736
_refine_ls_shift/su_max 0.072
_refine_ls_shift/su_mean 0.011
_refine_ls_structure_factor_coef Fsqd
_refine_ls_weighting_details 'calc w=1/[\s^2^(Fo^2^)+(0.1138P)^2^+15.9350P] where P=(Fo^2^+2Fc^2^)/3'
_refine_ls_weighting_scheme calc
_refine_ls_wR_factor_gt 0.1944
_refine_ls_wR_factor_ref 0.2063
_reflns_number_gt 1647
_reflns_number_total 2058
_reflns_threshold_expression >2sigma(I)
_cod_data_source_file JSSC-2016-243-83.cif
_cod_data_source_block Hg2O4PC6H7
_cod_original_cell_volume 487.60(13)
_cod_original_sg_symbol_Hall P2yb
_cod_original_sg_symbol_H-M P21
_cod_database_code 1561338

loop_
_symmetry_equiv_pos_as_xyz
'x, y, z'
'-x, y+1/2, -z'

loop_
_atom_site_label
_atom_site_type_symbol
_atom_site_fract_x
_atom_site_fract_y
_atom_site_fract_z
_atom_site_U_iso_or_equiv
_atom_site_adp_type
_atom_site_occupancy
_atom_site_symmetry_multiplicity
_atom_site_calc_flag
_atom_site_refinement_flags
_atom_site_disorder_assembly
_atom_site_disorder_group
Hg1 Hg 0.87486(17) 1.0001(3) 0.94925(5) 0.0269(4) Uani 1 1 d . . .
Hg2 Hg 1.25896(18) 1.5003(4) 0.91365(5) 0.0267(4) Uani 1 1 d . . .
P1 P 0.3301(11) 0.994(2) 0.8219(3) 0.0163(11) Uani 1 1 d . . .
O1 O 1.043(3) 0.974(4) 0.8411(9) 0.011(3) Uiso 1 1 d . . .
O2 O 0.499(5) 1.211(4) 0.8596(14) 0.008(4) Uiso 1 1 d . . .
O3 O 0.467(5) 0.768(4) 0.8425(16) 0.025(6) Uani 1 1 d . . .
C1 C 0.312(4) 1.033(4) 0.7177(12) 0.006(4) Uiso 1 1 d . . .
C4 C 0.289(6) 0.951(5) 0.5573(19) 0.029(7) Uiso 1 1 d . . .
C2B C 0.070(11) 0.969(12) 0.671(3) 0.011(14) Uiso 0.38(3) 1 d P . .
C3B C 0.050(13) 1.047(12) 0.584(4) 0.021(17) Uiso 0.38(3) 1 d P . .
C5B C 0.535(11) 0.960(10) 0.603(3) 0.010(13) Uiso 0.38(3) 1 d P . .
C6B C 0.570(11) 0.950(9) 0.678(4) 0.009(14) Uiso 0.38(3) 1 d P . .
C2A C 0.307(10) 1.260(9) 0.680(3) 0.024(11) Uiso 0.62(3) 1 d P . .
C3A C 0.14(4) 1.24(3) 0.565(11) 0.17(7) Uiso 0.62(3) 1 d P . .
C5A C 0.302(11) 0.801(9) 0.598(3) 0.030(12) Uiso 0.62(3) 1 d P . .
C6A C 0.306(9) 0.817(8) 0.672(3) 0.016(10) Uiso 0.62(3) 1 d P . .
OW O 1.095(3) 0.980(5) 1.2005(10) 0.024(4) Uiso 1 1 d . . .

loop_
_atom_site_aniso_label
_atom_site_aniso_U_11
_atom_site_aniso_U_22
_atom_site_aniso_U_33
_atom_site_aniso_U_23
_atom_site_aniso_U_13
_atom_site_aniso_U_12
Hg1 0.0257(5) 0.0325(6) 0.0244(5) -0.0012(13) 0.0101(4) 0.0032(9)
Hg2 0.0285(6) 0.0280(5) 0.0262(6) -0.0017(12) 0.0135(4) 0.0083(9)
P1 0.014(2) 0.015(2) 0.022(3) 0.000(6) 0.010(2) 0.005(5)
O3 0.030(12) 0.024(11) 0.017(14) 0.003(9) -0.013(10) -0.012(9)

loop_
_atom_type_symbol
_atom_type_description
_atom_type_scat_dispersion_real
_atom_type_scat_dispersion_imag
_atom_type_scat_source
C C 0.0030 0.0020 'International Tables Vol C Tables 4.2.6.8 and 6.1.1.4'
O O 0.0110 0.0060 'International Tables Vol C Tables 4.2.6.8 and 6.1.1.4'
P P 0.1020 0.0940 'International Tables Vol C Tables 4.2.6.8 and 6.1.1.4'
Hg Hg -2.3890 9.2270 'International Tables Vol C Tables 4.2.6.8 and 6.1.1.4'
H H 0.0000 0.0000 'International Tables Vol C Tables 4.2.6.8 and 6.1.1.4'

loop_
_geom_angle_atom_site_label_1
_geom_angle_atom_site_label_2
_geom_angle_atom_site_label_3
_geom_angle
_geom_angle_site_symmetry_1
_geom_angle_site_symmetry_3
O1 Hg1 Hg2 171.3(4) . 2_747
O1 Hg1 O2 81.1(7) . .
Hg2 Hg1 O2 107.6(6) 2_747 .
O1 Hg1 Hg1 102.9(5) . 2_747
Hg2 Hg1 Hg1 69.71(6) 2_747 2_747
O2 Hg1 Hg1 150.5(5) . 2_747
O1 Hg1 Hg1 109.8(5) . 2_757
Hg2 Hg1 Hg1 69.67(6) 2_747 2_757
O2 Hg1 Hg1 95.9(5) . 2_757
Hg1 Hg1 Hg1 109.62(5) 2_747 2_757
O1 Hg1 Hg2 60.7(5) . 1_545
Hg2 Hg1 Hg2 112.03(7) 2_747 1_545
O2 Hg1 Hg2 130.0(5) . 1_545
Hg1 Hg1 Hg2 42.33(3) 2_747 1_545
Hg1 Hg1 Hg2 125.52(5) 2_757 1_545
O1 Hg1 Hg2 68.0(5) . .
Hg2 Hg1 Hg2 111.98(7) 2_747 .
O2 Hg1 Hg2 83.3(5) . .
Hg1 Hg1 Hg2 125.54(4) 2_747 .
Hg1 Hg1 Hg2 42.32(3) 2_757 .
Hg2 Hg1 Hg2 107.78(3) 1_545 .
O3 Hg2 O2 88.1(7) 1_665 1_655
O3 Hg2 OW 86.0(8) 1_665 2_757
O2 Hg2 OW 89.9(8) 1_655 2_757
O3 Hg2 Hg1 133.6(7) 1_665 2_757
O2 Hg2 Hg1 126.1(6) 1_655 2_757
OW Hg2 Hg1 119.8(4) 2_757 2_757
O3 Hg2 Hg1 81.1(7) 1_665 1_565
O2 Hg2 Hg1 165.8(6) 1_655 1_565
OW Hg2 Hg1 80.2(6) 2_757 1_565
Hg1 Hg2 Hg1 68.00(4) 2_757 1_565
O3 Hg2 Hg1 157.7(6) 1_665 .
O2 Hg2 Hg1 79.2(6) 1_655 .
OW Hg2 Hg1 75.8(6) 2_757 .
Hg1 Hg2 Hg1 67.98(5) 2_757 .
Hg1 Hg2 Hg1 107.79(3) 1_565 .
O3 P1 O1 107.5(15) . 1_455
O3 P1 O2 112.1(12) . .
O1 P1 O2 115.8(13) 1_455 .
O3 P1 C1 108.0(14) . .
O1 P1 C1 107.6(9) 1_455 .
O2 P1 C1 105.5(13) . .
P1 O1 Hg1 132.2(9) 1_655 .
P1 O2 Hg2 116.7(12) . 1_455
P1 O2 Hg1 100.7(11) . .
Hg2 O2 Hg1 117.9(10) 1_455 .
P1 O3 Hg2 118.9(16) . 1_445
C2B C1 C2A 91(4) . .
C2B C1 C6A 61(3) . .
C2A C1 C6A 121(3) . .
C2B C1 C6B 111(4) . .
C2A C1 C6B 92(3) . .
C6A C1 C6B 59(3) . .
C2B C1 P1 118(3) . .
C2A C1 P1 124(3) . .
C6A C1 P1 116(2) . .
C6B C1 P1 117(2) . .
C5A C4 C5B 72(4) . .
C5A C4 C3B 94(5) . .
C5B C4 C3B 121(4) . .
C5A C4 C3A 130(7) . .
C5B C4 C3A 106(7) . .
C3B C4 C3A 42(7) . .
C1 C2B C6A 61(3) . .
C1 C2B C3B 115(5) . .
C6A C2B C3B 97(5) . .
C1 C2B C2A 46(3) . .
C6A C2B C2A 92(4) . .
C3B C2B C2A 79(4) . .
C3A C3B C4 86(10) . .
C3A C3B C2B 122(10) . .
C4 C3B C2B 104(5) . .
C3A C3B C5A 117(10) . .
C4 C3B C5A 36(3) . .
C2B C3B C5A 73(4) . .
C6B C5B C4 125(6) . .
C6B C5B C5A 93(5) . .
C4 C5B C5A 45(3) . .
C6B C5B C6A 52(4) . .
C4 C5B C6A 77(3) . .
C5A C5B C6A 41(3) . .
C5B C6B C6A 87(5) . .
C5B C6B C1 114(5) . .
C6A C6B C1 56(3) . .
C5B C6B C5A 48(4) . .
C6A C6B C5A 40(3) . .
C1 C6B C5A 85(3) . .
C1 C2A C2B 44(2) . .
C3B C3A C4 52(8) . .
C4 C5A C6A 125(5) . .
C4 C5A C5B 63(4) . .
C6A C5A C5B 89(5) . .
C4 C5A C3B 50(4) . .
C6A C5A C3B 90(4) . .
C5B C5A C3B 93(4) . .
C4 C5A C6B 95(4) . .
C6A C5A C6B 50(3) . .
C5B C5A C6B 40(3) . .
C3B C5A C6B 98(4) . .
C5A C6A C2B 97(4) . .
C5A C6A C1 127(4) . .
C2B C6A C1 58(3) . .
C5A C6A C6B 90(5) . .
C2B C6A C6B 113(4) . .
C1 C6A C6B 65(3) . .
C5A C6A C5B 50(4) . .
C2B C6A C5B 107(4) . .
C1 C6A C5B 90(3) . .
C6B C6A C5B 41(3) . .

loop_
_geom_bond_atom_site_label_1
_geom_bond_atom_site_label_2
_geom_bond_distance
_geom_bond_site_symmetry_2
Hg1 O1 2.148(15) .
Hg1 Hg2 2.5396(14) 2_747
Hg1 O2 2.57(2) .
Hg1 Hg1 3.4970(11) 2_747
Hg1 Hg1 3.4971(11) 2_757
Hg1 Hg2 3.537(2) 1_545
Hg1 Hg2 3.538(2) .
Hg2 O3 2.29(3) 1_665
Hg2 O2 2.31(2) 1_655
Hg2 OW 2.472(16) 2_757
Hg2 Hg1 2.5396(14) 2_757
Hg2 Hg1 3.537(2) 1_565
P1 O3 1.48(3) .
P1 O1 1.513(15) 1_455
P1 O2 1.59(3) .
P1 C1 1.80(2) .
O1 P1 1.513(15) 1_655
O2 Hg2 2.31(2) 1_455
O3 Hg2 2.29(3) 1_445
C1 C2B 1.41(6) .
C1 C2A 1.45(6) .
C1 C6A 1.47(5) .
C1 C6B 1.61(6) .
C4 C5A 1.10(6) .
C4 C5B 1.37(6) .
C4 C3B 1.44(8) .
C4 C3A 1.82(19) .
C2B C6A 1.46(7) .
C2B C3B 1.56(9) .
C2B C2A 2.04(8) .
C3B C3A 1.23(19) .
C3B C5A 1.88(8) .
C5B C6B 1.27(8) .
C5B C5A 1.46(8) .
C5B C6A 1.92(8) .
C6B C6A 1.51(7) .
C6B C5A 1.98(8) .
C5A C6A 1.27(8) .
OW Hg2 2.472(16) 2_747
